data_4502856
loop_
_publ_author_name
'Kapadia, Pradeep P.'
'Swenson, Dale C.'
'Pigge, F. Christopher'

_publ_section_title
;
 Influence of Halogen Bonding Interactions in Crystalline Networks of
 Tetraarylethylene Halobenzoyl Esters
;
_journal_issue 2
_journal_name_full 'Crystal Growth &amp; Design'
_journal_page_first 698
_journal_paper_doi 10.1021/cg200986v
_journal_volume 12
_journal_year 2012
_chemical_formula_moiety 'C54 H32 O8 I4, 0.910(C5 H5 N1)'
_chemical_formula_sum 'C58.53 H36.53 I4 N0.91 O8'
_chemical_formula_weight 1388.11
_chemical_name_systematic
; 
 ? 
;
_space_group_IT_number 2
_symmetry_cell_setting triclinic
_symmetry_space_group_name_Hall '-P 1'
_symmetry_space_group_name_H-M 'P -1'
_atom_sites_solution_hydrogens geom
_atom_sites_solution_primary direct
_atom_sites_solution_secondary difmap
_audit_creation_method SHELXL-97
_cell_angle_alpha 111.993(5)
_cell_angle_beta 91.015(5)
_cell_angle_gamma 106.380(5)
_cell_formula_units_Z 2
_cell_length_a 10.6242(12)
_cell_length_b 16.3746(17)
_cell_length_c 16.9432(18)
_cell_measurement_reflns_used 7453
_cell_measurement_temperature 200(2)
_cell_measurement_theta_max 25.35
_cell_measurement_theta_min 1.0
_cell_volume 2596.8(5)
_computing_cell_refinement 'HKL Scalepack (Otwinowski & Minor, 1997)'
_computing_data_collection 'Collect (Nonius BV, 1997-2000)'
_computing_data_reduction 'HKL Denzo, Scalepack (Otwinowski & Minor, 1997)'
_computing_molecular_graphics 'SHELXTL v6.1 (Sheldrick, 2008)'
_computing_publication_material 'SHELXTL v6.1 (Sheldrick, 2008)'
_computing_structure_refinement 'SHELXTL v6.1 (Sheldrick, 2008)'
_computing_structure_solution 'SHELXTL v6.1 (Sheldrick, 2008)'
_diffrn_ambient_temperature 200(2)
_diffrn_detector_area_resol_mean 9
_diffrn_measured_fraction_theta_full 0.947
_diffrn_measured_fraction_theta_max 0.947
_diffrn_measurement_device_type 'Nonius KappaCCD'
_diffrn_measurement_method 'CCD phi and omega scans'
_diffrn_radiation_monochromator graphite
_diffrn_radiation_source 'fine-focus sealed tube'
_diffrn_radiation_type MoK\a
_diffrn_radiation_wavelength 0.71073
_diffrn_reflns_av_R_equivalents 0.0241
_diffrn_reflns_av_sigmaI/netI 0.0390
_diffrn_reflns_limit_h_max 12
_diffrn_reflns_limit_h_min -12
_diffrn_reflns_limit_k_max 16
_diffrn_reflns_limit_k_min -19
_diffrn_reflns_limit_l_max 20
_diffrn_reflns_limit_l_min -18
_diffrn_reflns_number 27748
_diffrn_reflns_theta_full 25.00
_diffrn_reflns_theta_max 25.00
_diffrn_reflns_theta_min 2.91
_diffrn_standards_number 0
_exptl_absorpt_coefficient_mu 2.456
_exptl_absorpt_correction_T_max 0.8469
_exptl_absorpt_correction_T_min 0.5261
_exptl_absorpt_correction_type multi-scan
_exptl_absorpt_process_details 'HKL Scalepack (Otwinowski & Minor, 1997)'
_exptl_crystal_colour colorless
_exptl_crystal_density_diffrn 1.775
_exptl_crystal_density_method 'not measured'
_exptl_crystal_description rod
_exptl_crystal_F_000 1340
_exptl_crystal_size_max 0.30
_exptl_crystal_size_mid 0.08
_exptl_crystal_size_min 0.07
_refine_diff_density_max 1.328
_refine_diff_density_min -1.319
_refine_diff_density_rms 0.104
_refine_ls_extinction_method none
_refine_ls_goodness_of_fit_ref 1.083
_refine_ls_hydrogen_treatment constr
_refine_ls_matrix_type full
_refine_ls_number_parameters 650
_refine_ls_number_reflns 8664
_refine_ls_number_restraints 0
_refine_ls_restrained_S_all 1.083
_refine_ls_R_factor_all 0.0786
_refine_ls_R_factor_gt 0.0523
_refine_ls_shift/su_max 0.009
_refine_ls_shift/su_mean 0.000
_refine_ls_structure_factor_coef Fsqd
_refine_ls_weighting_details 'calc w=1/[\s^2^(Fo^2^)+(0.0451P)^2^+12.6041P] where P=(Fo^2^+2Fc^2^)/3'
_refine_ls_weighting_scheme calc
_refine_ls_wR_factor_gt 0.1189
_refine_ls_wR_factor_ref 0.1329
_reflns_number_gt 6397
_reflns_number_total 8664
_reflns_threshold_expression >2sigma(I)
_cod_data_source_file cg200986v_si_002.cif
_cod_data_source_block 7.py
_cod_depositor_comments
;
The following automatic conversions were performed:

'_symmetry_cell_setting' value 'Triclinic' changed to 'triclinic'
according to /home/saulius/struct/CIF-dictionaries/cif_core.dic
dictionary named 'cif_core.dic' version 2.4.1 from 2010-06-29.

Automatic conversion script
Id: cif_fix_values 1715 2011-07-08 13:25:40Z adriana 
;
_cod_original_sg_symbol_Hall ' -P 1  '
_cod_original_sg_symbol_H-M ' P -1  '
_cod_database_code 4502856

loop_
_symmetry_equiv_pos_as_xyz
'x, y, z'
'-x, -y, -z'

loop_
_atom_site_label
_atom_site_type_symbol
_atom_site_fract_x
_atom_site_fract_y
_atom_site_fract_z
_atom_site_U_iso_or_equiv
_atom_site_adp_type
_atom_site_occupancy
_atom_site_symmetry_multiplicity
_atom_site_calc_flag
_atom_site_refinement_flags
I1 I 0.42347(6) -0.32823(3) 0.62503(4) 0.06772(19) Uani 1 1 d .
I2 I -0.04828(6) 0.00500(4) 0.17721(3) 0.06382(18) Uani 1 1 d .
I3 I 0.88809(7) 1.43879(4) 1.15078(4) 0.0787(2) Uani 1 1 d .
I4 I 1.45727(7) 1.15826(4) 1.59111(4) 0.0817(2) Uani 1 1 d .
C1A C 0.6962(6) 0.5429(4) 0.9303(4) 0.0366(15) Uani 1 1 d .
C2A C 0.6488(6) 0.5752(4) 0.8766(4) 0.0358(15) Uani 1 1 d .
C1 C 0.6766(6) 0.4413(4) 0.9033(4) 0.0343(14) Uani 1 1 d .
C2 C 0.6280(7) 0.3969(4) 0.9576(5) 0.0424(16) Uani 1 1 d .
H2 H 0.6117 0.4320 1.0131 0.051 Uiso 1 1 calc R
C3 C 0.6032(7) 0.3023(4) 0.9313(4) 0.0408(16) Uani 1 1 d .
H3 H 0.5689 0.2723 0.9682 0.049 Uiso 1 1 calc R
C4 C 0.6285(6) 0.2527(4) 0.8519(5) 0.0400(16) Uani 1 1 d .
C5 C 0.6831(6) 0.2947(4) 0.7977(4) 0.0396(16) Uani 1 1 d .
H5 H 0.7039 0.2597 0.7436 0.048 Uiso 1 1 calc R
O1 O 0.6060(4) 0.1558(3) 0.8235(3) 0.0442(11) Uani 1 1 d .
C6 C 0.7066(6) 0.3898(4) 0.8249(4) 0.0391(15) Uani 1 1 d .
H6 H 0.7442 0.4199 0.7888 0.047 Uiso 1 1 calc R
O2 O 0.3886(5) 0.1298(3) 0.7936(4) 0.0620(15) Uani 1 1 d .
C7 C 0.4788(7) 0.1009(4) 0.7929(5) 0.0423(16) Uani 1 1 d .
C8 C 0.4707(7) 0.0008(4) 0.7541(4) 0.0399(16) Uani 1 1 d .
C9 C 0.5711(7) -0.0310(5) 0.7727(4) 0.0440(17) Uani 1 1 d .
H9 H 0.6485 0.0114 0.8112 0.053 Uiso 1 1 calc R
C10 C 0.5581(8) -0.1251(5) 0.7349(5) 0.0489(18) Uani 1 1 d .
H10 H 0.6258 -0.1475 0.7477 0.059 Uiso 1 1 calc R
C11 C 0.4454(8) -0.1852(5) 0.6787(5) 0.0472(18) Uani 1 1 d .
C12 C 0.3469(8) -0.1548(5) 0.6585(5) 0.0528(19) Uani 1 1 d .
H12 H 0.2714 -0.1973 0.6183 0.063 Uiso 1 1 calc R
C13 C 0.3585(7) -0.0607(5) 0.6975(5) 0.0497(18) Uani 1 1 d .
H13 H 0.2895 -0.0391 0.6853 0.060 Uiso 1 1 calc R
C21 C 0.5622(6) 0.5130(4) 0.7942(4) 0.0343(14) Uani 1 1 d .
C22 C 0.4461(7) 0.4442(4) 0.7888(4) 0.0402(16) Uani 1 1 d .
H22 H 0.4215 0.4349 0.8392 0.048 Uiso 1 1 calc R
C23 C 0.3664(7) 0.3893(5) 0.7112(5) 0.0433(17) Uani 1 1 d .
H23 H 0.2868 0.3427 0.7080 0.052 Uiso 1 1 calc R
C24 C 0.4041(7) 0.4030(4) 0.6377(4) 0.0401(16) Uani 1 1 d .
C25 C 0.5162(7) 0.4711(5) 0.6405(5) 0.0447(17) Uani 1 1 d .
H25 H 0.5406 0.4801 0.5899 0.054 Uiso 1 1 calc R
C26 C 0.5932(7) 0.5269(5) 0.7202(4) 0.0424(16) Uani 1 1 d .
H26 H 0.6694 0.5762 0.7239 0.051 Uiso 1 1 calc R
O3 O 0.3232(5) 0.3383(3) 0.5611(3) 0.0471(12) Uani 1 1 d .
C27 C 0.2872(7) 0.3635(5) 0.4985(4) 0.0417(16) Uani 1 1 d .
O4 O 0.3169(5) 0.4404(3) 0.5017(3) 0.0532(13) Uani 1 1 d .
C28 C 0.2060(7) 0.2783(4) 0.4242(4) 0.0397(16) Uani 1 1 d .
C29 C 0.1809(8) 0.1910(5) 0.4236(5) 0.059(2) Uani 1 1 d .
H29 H 0.2148 0.1836 0.4719 0.071 Uiso 1 1 calc R
C30 C 0.1065(8) 0.1134(5) 0.3532(5) 0.058(2) Uani 1 1 d .
H30 H 0.0881 0.0534 0.3538 0.070 Uiso 1 1 calc R
C31 C 0.0600(7) 0.1239(5) 0.2832(5) 0.0449(17) Uani 1 1 d .
C32 C 0.0822(9) 0.2117(6) 0.2834(5) 0.061(2) Uani 1 1 d .
H32 H 0.0465 0.2190 0.2356 0.074 Uiso 1 1 calc R
C33 C 0.1561(8) 0.2880(5) 0.3534(5) 0.058(2) Uani 1 1 d .
H33 H 0.1732 0.3480 0.3532 0.069 Uiso 1 1 calc R
C41 C 0.6790(6) 0.6759(4) 0.8960(4) 0.0365(15) Uani 1 1 d .
C42 C 0.5758(7) 0.7103(4) 0.8870(4) 0.0411(16) Uani 1 1 d .
H42 H 0.4885 0.6684 0.8665 0.049 Uiso 1 1 calc R
C43 C 0.5964(7) 0.8019(5) 0.9069(4) 0.0445(17) Uani 1 1 d .
H43 H 0.5248 0.8243 0.9013 0.053 Uiso 1 1 calc R
C44 C 0.7246(7) 0.8619(4) 0.9355(5) 0.0438(17) Uani 1 1 d .
C45 C 0.8292(7) 0.8319(4) 0.9420(4) 0.0409(16) Uani 1 1 d .
H45 H 0.9165 0.8742 0.9602 0.049 Uiso 1 1 calc R
C46 C 0.8062(7) 0.7370(4) 0.9212(4) 0.0415(16) Uani 1 1 d .
H46 H 0.8787 0.7147 0.9246 0.050 Uiso 1 1 calc R
O5 O 0.7506(5) 0.9585(3) 0.9586(3) 0.0477(12) Uani 1 1 d .
C47 C 0.6919(8) 1.0027(5) 1.0247(5) 0.0492(18) Uani 1 1 d .
O6 O 0.6129(6) 0.9640(4) 1.0590(4) 0.0685(16) Uani 1 1 d .
C48 C 0.7414(7) 1.1051(5) 1.0511(5) 0.0419(16) Uani 1 1 d .
C49 C 0.8029(7) 1.1458(5) 0.9991(5) 0.0459(17) Uani 1 1 d .
H49 H 0.8165 1.1085 0.9436 0.055 Uiso 1 1 calc R
C50 C 0.8455(7) 1.2415(5) 1.0271(5) 0.0483(18) Uani 1 1 d .
H50 H 0.8863 1.2700 0.9905 0.058 Uiso 1 1 calc R
C51 C 0.8280(7) 1.2951(5) 1.1087(5) 0.0484(18) Uani 1 1 d .
C52 C 0.7676(8) 1.2539(5) 1.1616(5) 0.056(2) Uani 1 1 d .
H52 H 0.7567 1.2911 1.2179 0.067 Uiso 1 1 calc R
C53 C 0.7228(8) 1.1583(5) 1.1323(5) 0.0524(19) Uani 1 1 d .
H53 H 0.6795 1.1294 1.1681 0.063 Uiso 1 1 calc R
C61 C 0.7744(6) 0.6057(4) 1.0172(4) 0.0352(15) Uani 1 1 d .
C62 C 0.7389(7) 0.6785(4) 1.0754(4) 0.0385(15) Uani 1 1 d .
H62 H 0.6575 0.6873 1.0626 0.046 Uiso 1 1 calc R
C63 C 0.8204(7) 0.7389(4) 1.1522(4) 0.0404(16) Uani 1 1 d .
H63 H 0.7946 0.7883 1.1917 0.048 Uiso 1 1 calc R
C64 C 0.9377(6) 0.7267(4) 1.1704(4) 0.0381(15) Uani 1 1 d .
C65 C 0.9735(7) 0.6520(4) 1.1159(4) 0.0403(16) Uani 1 1 d .
H65 H 1.0529 0.6420 1.1307 0.048 Uiso 1 1 calc R
C66 C 0.8923(7) 0.5927(5) 1.0400(4) 0.0424(16) Uani 1 1 d .
H66 H 0.9167 0.5416 1.0023 0.051 Uiso 1 1 calc R
O7 O 1.0340(4) 0.7912(3) 1.2404(3) 0.0443(11) Uani 1 1 d .
C67 C 1.0028(8) 0.8231(5) 1.3205(5) 0.0489(18) Uani 1 1 d .
O8 O 0.8945(6) 0.7961(4) 1.3390(4) 0.0757(18) Uani 1 1 d .
C68 C 1.1175(7) 0.8964(5) 1.3827(4) 0.0422(16) Uani 1 1 d .
C69 C 1.2334(7) 0.9330(5) 1.3577(5) 0.0443(17) Uani 1 1 d .
H69 H 1.2467 0.9080 1.2992 0.053 Uiso 1 1 calc R
C70 C 1.3321(8) 1.0069(5) 1.4176(5) 0.0519(19) Uani 1 1 d .
H70 H 1.4128 1.0331 1.4002 0.062 Uiso 1 1 calc R
C71 C 1.3130(8) 1.0421(5) 1.5023(5) 0.0487(18) Uani 1 1 d .
C72 C 1.1977(8) 1.0044(6) 1.5283(5) 0.060(2) Uani 1 1 d .
H72 H 1.1857 1.0286 1.5871 0.072 Uiso 1 1 calc R
C73 C 1.0999(8) 0.9317(6) 1.4695(5) 0.059(2) Uani 1 1 d .
H73 H 1.0199 0.9051 1.4874 0.070 Uiso 1 1 calc R
N81 N -0.051(2) -0.4422(15) 0.3956(13) 0.179(8) Uani 0.910(13) 1 d P
C82 C -0.0044(19) -0.3641(14) 0.3882(12) 0.128(6) Uani 0.910(13) 1 d P
H82 H -0.0653 -0.3344 0.3798 0.154 Uiso 0.910(13) 1 calc PR
C83 C 0.125(2) -0.3221(10) 0.3916(11) 0.124(6) Uani 0.910(13) 1 d P
H83 H 0.1578 -0.2647 0.3856 0.148 Uiso 0.910(13) 1 calc PR
C84 C 0.2080(15) -0.3694(14) 0.4047(12) 0.132(6) Uani 0.910(13) 1 d P
H84 H 0.3014 -0.3453 0.4086 0.158 Uiso 0.910(13) 1 calc PR
C85 C 0.1538(17) -0.4473(15) 0.4114(14) 0.157(9) Uani 0.910(13) 1 d P
H85 H 0.2107 -0.4779 0.4236 0.189 Uiso 0.910(13) 1 calc PR
C86 C 0.025(2) -0.4871(15) 0.4025(12) 0.134(6) Uani 0.910(13) 1 d P
H86 H -0.0092 -0.5479 0.4013 0.161 Uiso 0.910(13) 1 calc PR

loop_
_atom_site_aniso_label
_atom_site_aniso_U_11
_atom_site_aniso_U_22
_atom_site_aniso_U_33
_atom_site_aniso_U_23
_atom_site_aniso_U_13
_atom_site_aniso_U_12
I1 0.0813(4) 0.0296(3) 0.0857(4) 0.0140(3) 0.0307(3) 0.0183(3)
I2 0.0653(4) 0.0501(3) 0.0505(3) 0.0041(2) -0.0056(3) 0.0024(3)
I3 0.1067(5) 0.0315(3) 0.0854(4) 0.0167(3) 0.0129(4) 0.0115(3)
I4 0.0865(5) 0.0470(3) 0.0791(4) -0.0022(3) -0.0398(3) 0.0126(3)
C1A 0.039(4) 0.022(3) 0.042(4) 0.008(3) -0.001(3) 0.007(3)
C2A 0.037(4) 0.025(3) 0.038(4) 0.008(3) 0.000(3) 0.005(3)
C1 0.032(4) 0.023(3) 0.041(4) 0.008(3) -0.001(3) 0.006(3)
C2 0.044(4) 0.029(3) 0.047(4) 0.010(3) 0.003(3) 0.009(3)
C3 0.047(4) 0.026(3) 0.046(4) 0.014(3) 0.008(3) 0.007(3)
C4 0.034(4) 0.025(3) 0.058(4) 0.016(3) 0.002(3) 0.004(3)
C5 0.037(4) 0.034(4) 0.042(4) 0.008(3) 0.001(3) 0.012(3)
O1 0.043(3) 0.024(2) 0.061(3) 0.013(2) 0.003(2) 0.009(2)
C6 0.037(4) 0.034(4) 0.046(4) 0.016(3) 0.000(3) 0.010(3)
O2 0.045(3) 0.029(3) 0.104(5) 0.019(3) 0.007(3) 0.010(2)
C7 0.046(4) 0.028(3) 0.049(4) 0.012(3) 0.007(3) 0.010(3)
C8 0.047(4) 0.029(3) 0.043(4) 0.015(3) 0.013(3) 0.009(3)
C9 0.048(4) 0.035(4) 0.045(4) 0.012(3) 0.006(3) 0.011(3)
C10 0.054(5) 0.041(4) 0.057(5) 0.022(4) 0.014(4) 0.018(4)
C11 0.056(5) 0.029(4) 0.056(5) 0.017(3) 0.017(4) 0.012(3)
C12 0.054(5) 0.035(4) 0.054(5) 0.008(3) 0.005(4) 0.005(3)
C13 0.044(4) 0.040(4) 0.060(5) 0.017(4) 0.003(4) 0.008(3)
C21 0.042(4) 0.021(3) 0.040(4) 0.011(3) -0.003(3) 0.010(3)
C22 0.045(4) 0.031(3) 0.039(4) 0.011(3) -0.001(3) 0.008(3)
C23 0.036(4) 0.033(4) 0.055(4) 0.018(3) -0.001(3) 0.001(3)
C24 0.043(4) 0.029(3) 0.044(4) 0.013(3) -0.005(3) 0.008(3)
C25 0.049(4) 0.039(4) 0.043(4) 0.017(3) 0.004(3) 0.009(3)
C26 0.037(4) 0.033(4) 0.049(4) 0.016(3) -0.002(3) 0.000(3)
O3 0.059(3) 0.028(2) 0.045(3) 0.013(2) -0.008(2) 0.003(2)
C27 0.045(4) 0.039(4) 0.044(4) 0.018(3) 0.002(3) 0.015(3)
O4 0.071(4) 0.031(3) 0.055(3) 0.017(2) -0.006(3) 0.012(2)
C28 0.042(4) 0.036(4) 0.038(4) 0.012(3) -0.002(3) 0.010(3)
C29 0.075(6) 0.042(4) 0.057(5) 0.020(4) -0.012(4) 0.014(4)
C30 0.068(5) 0.034(4) 0.061(5) 0.012(4) -0.019(4) 0.009(4)
C31 0.038(4) 0.040(4) 0.044(4) 0.008(3) 0.002(3) 0.006(3)
C32 0.079(6) 0.054(5) 0.042(4) 0.018(4) -0.010(4) 0.010(4)
C33 0.081(6) 0.036(4) 0.046(4) 0.014(4) -0.005(4) 0.009(4)
C41 0.042(4) 0.026(3) 0.037(4) 0.009(3) -0.004(3) 0.009(3)
C42 0.042(4) 0.032(4) 0.045(4) 0.015(3) -0.003(3) 0.006(3)
C43 0.054(5) 0.037(4) 0.045(4) 0.017(3) 0.004(3) 0.017(3)
C44 0.059(5) 0.021(3) 0.048(4) 0.016(3) 0.005(3) 0.006(3)
C45 0.040(4) 0.031(3) 0.047(4) 0.014(3) 0.006(3) 0.007(3)
C46 0.045(4) 0.029(3) 0.050(4) 0.015(3) 0.003(3) 0.013(3)
O5 0.064(3) 0.028(2) 0.051(3) 0.014(2) 0.015(2) 0.016(2)
C47 0.056(5) 0.039(4) 0.054(5) 0.023(4) 0.005(4) 0.011(4)
O6 0.090(4) 0.039(3) 0.066(4) 0.018(3) 0.030(3) 0.007(3)
C48 0.042(4) 0.033(4) 0.053(4) 0.018(3) 0.005(3) 0.013(3)
C49 0.050(4) 0.035(4) 0.050(4) 0.015(3) 0.004(3) 0.011(3)
C50 0.052(5) 0.041(4) 0.052(5) 0.024(4) 0.008(4) 0.007(3)
C51 0.046(4) 0.038(4) 0.061(5) 0.022(4) 0.000(4) 0.010(3)
C52 0.064(5) 0.045(4) 0.054(5) 0.012(4) 0.017(4) 0.020(4)
C53 0.064(5) 0.034(4) 0.057(5) 0.017(4) 0.018(4) 0.012(4)
C61 0.037(4) 0.024(3) 0.039(4) 0.011(3) -0.005(3) 0.003(3)
C62 0.037(4) 0.032(3) 0.045(4) 0.015(3) 0.001(3) 0.009(3)
C63 0.043(4) 0.030(3) 0.042(4) 0.006(3) 0.005(3) 0.012(3)
C64 0.040(4) 0.030(3) 0.038(4) 0.012(3) 0.000(3) 0.004(3)
C65 0.038(4) 0.033(4) 0.048(4) 0.016(3) -0.002(3) 0.009(3)
C66 0.047(4) 0.033(4) 0.046(4) 0.014(3) -0.001(3) 0.013(3)
O7 0.043(3) 0.036(3) 0.038(3) 0.004(2) 0.000(2) 0.005(2)
C67 0.050(5) 0.040(4) 0.049(5) 0.017(4) -0.001(4) 0.004(4)
O8 0.061(4) 0.076(4) 0.056(4) 0.013(3) 0.008(3) -0.013(3)
C68 0.046(4) 0.036(4) 0.041(4) 0.010(3) -0.001(3) 0.013(3)
C69 0.043(4) 0.040(4) 0.042(4) 0.011(3) 0.002(3) 0.007(3)
C70 0.048(4) 0.042(4) 0.056(5) 0.015(4) -0.001(4) 0.005(3)
C71 0.054(5) 0.037(4) 0.048(4) 0.007(3) -0.011(4) 0.018(3)
C72 0.064(6) 0.062(5) 0.037(4) 0.004(4) 0.000(4) 0.017(4)
C73 0.049(5) 0.068(5) 0.045(4) 0.019(4) 0.002(4) 0.004(4)
N81 0.197(19) 0.162(17) 0.190(18) 0.057(14) 0.088(15) 0.086(15)
C82 0.120(14) 0.131(14) 0.176(17) 0.066(13) 0.041(12) 0.094(12)
C83 0.153(15) 0.098(10) 0.164(15) 0.080(11) 0.095(13) 0.062(11)
C84 0.080(10) 0.165(16) 0.178(17) 0.092(14) 0.046(10) 0.043(11)
C85 0.079(11) 0.21(2) 0.26(3) 0.18(2) 0.004(12) 0.039(12)
C86 0.123(15) 0.146(16) 0.161(17) 0.090(14) 0.043(12) 0.041(13)

loop_
_atom_type_symbol
_atom_type_description
_atom_type_scat_dispersion_real
_atom_type_scat_dispersion_imag
_atom_type_scat_source
C C 0.0033 0.0016 'International Tables Vol C Tables 4.2.6.8 and 6.1.1.4'
H H 0.0000 0.0000 'International Tables Vol C Tables 4.2.6.8 and 6.1.1.4'
N N 0.0061 0.0033 'International Tables Vol C Tables 4.2.6.8 and 6.1.1.4'
O O 0.0106 0.0060 'International Tables Vol C Tables 4.2.6.8 and 6.1.1.4'
I I -0.4742 1.8119 'International Tables Vol C Tables 4.2.6.8 and 6.1.1.4'

loop_
_geom_angle_atom_site_label_1
_geom_angle_atom_site_label_2
_geom_angle_atom_site_label_3
_geom_angle
C2A C1A C1 120.9(6)
C2A C1A C61 122.7(5)
C1 C1A C61 116.4(5)
C1A C2A C21 122.7(5)
C1A C2A C41 122.9(6)
C21 C2A C41 114.4(5)
C6 C1 C2 118.5(6)
C6 C1 C1A 121.1(6)
C2 C1 C1A 120.4(6)
C3 C2 C1 120.7(6)
C3 C2 H2 119.6
C1 C2 H2 119.6
C4 C3 C2 119.2(6)
C4 C3 H3 120.4
C2 C3 H3 120.4
C3 C4 C5 121.9(6)
C3 C4 O1 120.7(6)
C5 C4 O1 117.3(6)
C4 C5 C6 117.9(6)
C4 C5 H5 121.0
C6 C5 H5 121.0
C7 O1 C4 116.1(5)
C1 C6 C5 121.6(6)
C1 C6 H6 119.2
C5 C6 H6 119.2
O2 C7 O1 123.6(6)
O2 C7 C8 125.3(7)
O1 C7 C8 111.0(6)
C13 C8 C9 120.1(6)
C13 C8 C7 117.5(6)
C9 C8 C7 122.3(6)
C8 C9 C10 119.9(7)
C8 C9 H9 120.0
C10 C9 H9 120.0
C11 C10 C9 119.0(7)
C11 C10 H10 120.5
C9 C10 H10 120.5
C12 C11 C10 121.8(7)
C12 C11 I1 119.4(5)
C10 C11 I1 118.8(5)
C11 C12 C13 119.4(7)
C11 C12 H12 120.3
C13 C12 H12 120.3
C8 C13 C12 119.8(7)
C8 C13 H13 120.1
C12 C13 H13 120.1
C26 C21 C22 118.3(6)
C26 C21 C2A 119.1(6)
C22 C21 C2A 122.5(6)
C23 C22 C21 120.8(6)
C23 C22 H22 119.6
C21 C22 H22 119.6
C22 C23 C24 119.1(6)
C22 C23 H23 120.5
C24 C23 H23 120.5
C25 C24 C23 122.0(6)
C25 C24 O3 123.3(6)
C23 C24 O3 114.6(6)
C24 C25 C26 117.6(6)
C24 C25 H25 121.2
C26 C25 H25 121.2
C21 C26 C25 122.2(6)
C21 C26 H26 118.9
C25 C26 H26 118.9
C27 O3 C24 122.0(5)
O4 C27 O3 125.5(6)
O4 C27 C28 125.7(6)
O3 C27 C28 108.8(5)
C29 C28 C33 119.1(7)
C29 C28 C27 122.2(6)
C33 C28 C27 118.7(6)
C28 C29 C30 120.7(7)
C28 C29 H29 119.6
C30 C29 H29 119.6
C31 C30 C29 119.6(7)
C31 C30 H30 120.2
C29 C30 H30 120.2
C30 C31 C32 120.4(7)
C30 C31 I2 118.4(5)
C32 C31 I2 121.2(5)
C33 C32 C31 119.5(7)
C33 C32 H32 120.3
C31 C32 H32 120.3
C32 C33 C28 120.7(7)
C32 C33 H33 119.6
C28 C33 H33 119.6
C46 C41 C42 118.2(6)
C46 C41 C2A 122.6(6)
C42 C41 C2A 119.3(6)
C43 C42 C41 122.0(6)
C43 C42 H42 119.0
C41 C42 H42 119.0
C42 C43 C44 118.3(7)
C42 C43 H43 120.9
C44 C43 H43 120.9
C45 C44 C43 122.2(6)
C45 C44 O5 117.4(6)
C43 C44 O5 120.3(6)
C44 C45 C46 118.7(6)
C44 C45 H45 120.6
C46 C45 H45 120.6
C41 C46 C45 120.5(6)
C41 C46 H46 119.8
C45 C46 H46 119.8
C47 O5 C44 116.6(5)
O6 C47 O5 123.9(6)
O6 C47 C48 124.5(7)
O5 C47 C48 111.6(6)
C49 C48 C53 120.7(6)
C49 C48 C47 122.9(7)
C53 C48 C47 116.4(6)
C48 C49 C50 120.1(7)
C48 C49 H49 119.9
C50 C49 H49 119.9
C51 C50 C49 119.4(7)
C51 C50 H50 120.3
C49 C50 H50 120.3
C52 C51 C50 120.4(7)
C52 C51 I3 119.7(6)
C50 C51 I3 119.8(5)
C51 C52 C53 119.8(7)
C51 C52 H52 120.1
C53 C52 H52 120.1
C48 C53 C52 119.6(7)
C48 C53 H53 120.2
C52 C53 H53 120.2
C62 C61 C66 117.7(6)
C62 C61 C1A 123.7(6)
C66 C61 C1A 118.6(6)
C61 C62 C63 121.2(6)
C61 C62 H62 119.4
C63 C62 H62 119.4
C64 C63 C62 119.5(6)
C64 C63 H63 120.3
C62 C63 H63 120.3
C63 C64 C65 121.1(6)
C63 C64 O7 123.3(6)
C65 C64 O7 115.5(6)
C66 C65 C64 118.9(6)
C66 C65 H65 120.5
C64 C65 H65 120.5
C65 C66 C61 121.5(6)
C65 C66 H66 119.3
C61 C66 H66 119.3
C67 O7 C64 121.4(6)
O8 C67 O7 123.7(7)
O8 C67 C68 124.3(7)
O7 C67 C68 112.0(6)
C69 C68 C73 119.9(7)
C69 C68 C67 122.5(7)
C73 C68 C67 117.5(7)
C68 C69 C70 119.8(7)
C68 C69 H69 120.1
C70 C69 H69 120.1
C71 C70 C69 119.9(7)
C71 C70 H70 120.1
C69 C70 H70 120.1
C72 C71 C70 120.6(7)
C72 C71 I4 119.6(6)
C70 C71 I4 119.7(6)
C73 C72 C71 119.9(7)
C73 C72 H72 120.1
C71 C72 H72 120.1
C72 C73 C68 120.0(8)
C72 C73 H73 120.0
C68 C73 H73 120.0
C86 N81 C82 120(2)
N81 C82 C83 124.2(16)
N81 C82 H82 117.9
C83 C82 H82 117.9
C82 C83 C84 114.5(14)
C82 C83 H83 122.7
C84 C83 H83 122.8
C85 C84 C83 117.9(15)
C85 C84 H84 121.1
C83 C84 H84 121.1
C84 C85 C86 124.5(16)
C84 C85 H85 117.7
C86 C85 H85 117.8
N81 C86 C85 118(2)
N81 C86 H86 120.9
C85 C86 H86 120.9

loop_
_geom_bond_atom_site_label_1
_geom_bond_atom_site_label_2
_geom_bond_distance
I1 C11 2.111(7)
I2 C31 2.094(7)
I3 C51 2.082(7)
I4 C71 2.088(7)
C1A C2A 1.362(9)
C1A C1 1.500(8)
C1A C61 1.503(9)
C2A C21 1.481(9)
C2A C41 1.491(8)
C1 C6 1.380(9)
C1 C2 1.395(9)
C2 C3 1.385(9)
C2 H2 0.9500
C3 C4 1.364(10)
C3 H3 0.9500
C4 C5 1.387(10)
C4 O1 1.420(7)
C5 C6 1.392(9)
C5 H5 0.9500
O1 C7 1.358(8)
C6 H6 0.9500
O2 C7 1.181(8)
C7 C8 1.497(9)
C8 C13 1.383(10)
C8 C9 1.390(10)
C9 C10 1.393(10)
C9 H9 0.9500
C10 C11 1.379(11)
C10 H10 0.9500
C11 C12 1.367(11)
C12 C13 1.398(10)
C12 H12 0.9500
C13 H13 0.9500
C21 C26 1.385(9)
C21 C22 1.391(9)
C22 C23 1.378(9)
C22 H22 0.9500
C23 C24 1.393(10)
C23 H23 0.9500
C24 C25 1.369(10)
C24 O3 1.401(8)
C25 C26 1.394(10)
C25 H25 0.9500
C26 H26 0.9500
O3 C27 1.358(8)
C27 O4 1.188(8)
C27 C28 1.498(9)
C28 C29 1.375(10)
C28 C33 1.382(10)
C29 C30 1.388(10)
C29 H29 0.9500
C30 C31 1.364(10)
C30 H30 0.9500
C31 C32 1.388(11)
C32 C33 1.374(11)
C32 H32 0.9500
C33 H33 0.9500
C41 C46 1.381(9)
C41 C42 1.396(9)
C42 C43 1.359(9)
C42 H42 0.9500
C43 C44 1.385(10)
C43 H43 0.9500
C44 C45 1.355(10)
C44 O5 1.420(7)
C45 C46 1.404(9)
C45 H45 0.9500
C46 H46 0.9500
O5 C47 1.356(9)
C47 O6 1.199(9)
C47 C48 1.490(10)
C48 C49 1.365(10)
C48 C53 1.379(10)
C49 C50 1.385(10)
C49 H49 0.9500
C50 C51 1.382(10)
C50 H50 0.9500
C51 C52 1.377(11)
C52 C53 1.384(10)
C52 H52 0.9500
C53 H53 0.9500
C61 C62 1.386(9)
C61 C66 1.401(9)
C62 C63 1.391(9)
C62 H62 0.9500
C63 C64 1.364(9)
C63 H63 0.9500
C64 C65 1.387(9)
C64 O7 1.406(8)
C65 C66 1.376(9)
C65 H65 0.9500
C66 H66 0.9500
O7 C67 1.343(9)
C67 O8 1.203(9)
C67 C68 1.490(10)
C68 C69 1.360(10)
C68 C73 1.402(10)
C69 C70 1.386(10)
C69 H69 0.9500
C70 C71 1.374(11)
C70 H70 0.9500
C71 C72 1.368(11)
C72 C73 1.366(11)
C72 H72 0.9500
C73 H73 0.9500
N81 C86 1.27(2)
N81 C82 1.29(2)
C82 C83 1.35(2)
C82 H82 0.9500
C83 C84 1.39(2)
C83 H83 0.9500
C84 C85 1.29(2)
C84 H84 0.9500
C85 C86 1.31(2)
C85 H85 0.9500
C86 H86 0.9500

loop_
_geom_torsion_atom_site_label_1
_geom_torsion_atom_site_label_2
_geom_torsion_atom_site_label_3
_geom_torsion_atom_site_label_4
_geom_torsion
C1 C1A C2A C21 7.7(10)
C61 C1A C2A C21 -174.6(6)
C1 C1A C2A C41 -172.6(6)
C61 C1A C2A C41 5.0(10)
C2A C1A C1 C6 49.3(9)
C61 C1A C1 C6 -128.5(7)
C2A C1A C1 C2 -131.0(7)
C61 C1A C1 C2 51.2(8)
C6 C1 C2 C3 -3.6(10)
C1A C1 C2 C3 176.6(6)
C1 C2 C3 C4 0.8(10)
C2 C3 C4 C5 2.5(10)
C2 C3 C4 O1 179.1(6)
C3 C4 C5 C6 -2.8(10)
O1 C4 C5 C6 -179.6(6)
C3 C4 O1 C7 80.7(8)
C5 C4 O1 C7 -102.6(7)
C2 C1 C6 C5 3.3(10)
C1A C1 C6 C5 -177.0(6)
C4 C5 C6 C1 -0.1(10)
C4 O1 C7 O2 -4.5(10)
C4 O1 C7 C8 172.2(6)
O2 C7 C8 C13 16.3(11)
O1 C7 C8 C13 -160.4(6)
O2 C7 C8 C9 -164.0(7)
O1 C7 C8 C9 19.2(9)
C13 C8 C9 C10 -0.6(10)
C7 C8 C9 C10 179.8(6)
C8 C9 C10 C11 0.6(11)
C9 C10 C11 C12 0.6(11)
C9 C10 C11 I1 -177.9(5)
C10 C11 C12 C13 -1.8(12)
I1 C11 C12 C13 176.7(6)
C9 C8 C13 C12 -0.6(11)
C7 C8 C13 C12 179.0(7)
C11 C12 C13 C8 1.8(11)
C1A C2A C21 C26 -130.6(7)
C41 C2A C21 C26 49.7(8)
C1A C2A C21 C22 53.3(9)
C41 C2A C21 C22 -126.4(7)
C26 C21 C22 C23 2.2(10)
C2A C21 C22 C23 178.3(6)
C21 C22 C23 C24 0.5(10)
C22 C23 C24 C25 -1.8(10)
C22 C23 C24 O3 174.4(6)
C23 C24 C25 C26 0.4(10)
O3 C24 C25 C26 -175.5(6)
C22 C21 C26 C25 -3.8(10)
C2A C21 C26 C25 180.0(6)
C24 C25 C26 C21 2.5(10)
C25 C24 O3 C27 -44.7(10)
C23 C24 O3 C27 139.1(6)
C24 O3 C27 O4 -1.3(11)
C24 O3 C27 C28 177.6(6)
O4 C27 C28 C29 176.8(8)
O3 C27 C28 C29 -2.2(10)
O4 C27 C28 C33 -2.3(11)
O3 C27 C28 C33 178.7(7)
C33 C28 C29 C30 -0.1(13)
C27 C28 C29 C30 -179.2(8)
C28 C29 C30 C31 1.3(13)
C29 C30 C31 C32 -2.5(13)
C29 C30 C31 I2 178.7(6)
C30 C31 C32 C33 2.7(13)
I2 C31 C32 C33 -178.6(6)
C31 C32 C33 C28 -1.5(13)
C29 C28 C33 C32 0.2(12)
C27 C28 C33 C32 179.4(8)
C1A C2A C41 C46 49.3(10)
C21 C2A C41 C46 -131.0(7)
C1A C2A C41 C42 -131.8(7)
C21 C2A C41 C42 47.8(9)
C46 C41 C42 C43 -3.7(10)
C2A C41 C42 C43 177.4(6)
C41 C42 C43 C44 1.0(11)
C42 C43 C44 C45 1.8(11)
C42 C43 C44 O5 -178.8(6)
C43 C44 C45 C46 -1.8(11)
O5 C44 C45 C46 178.7(6)
C42 C41 C46 C45 3.6(10)
C2A C41 C46 C45 -177.6(6)
C44 C45 C46 C41 -1.0(10)
C45 C44 O5 C47 -119.0(7)
C43 C44 O5 C47 61.6(9)
C44 O5 C47 O6 -6.1(11)
C44 O5 C47 C48 171.8(6)
O6 C47 C48 C49 -162.4(8)
O5 C47 C48 C49 19.7(10)
O6 C47 C48 C53 17.9(11)
O5 C47 C48 C53 -160.0(6)
C53 C48 C49 C50 -1.0(11)
C47 C48 C49 C50 179.3(7)
C48 C49 C50 C51 1.5(11)
C49 C50 C51 C52 -0.7(11)
C49 C50 C51 I3 -178.8(5)
C50 C51 C52 C53 -0.7(12)
I3 C51 C52 C53 177.4(6)
C49 C48 C53 C52 -0.3(12)
C47 C48 C53 C52 179.3(7)
C51 C52 C53 C48 1.2(12)
C2A C1A C61 C62 45.5(10)
C1 C1A C61 C62 -136.8(6)
C2A C1A C61 C66 -132.2(7)
C1 C1A C61 C66 45.6(9)
C66 C61 C62 C63 2.8(10)
C1A C61 C62 C63 -174.9(6)
C61 C62 C63 C64 0.4(10)
C62 C63 C64 C65 -3.7(10)
C62 C63 C64 O7 171.1(6)
C63 C64 C65 C66 3.7(10)
O7 C64 C65 C66 -171.5(6)
C64 C65 C66 C61 -0.4(10)
C62 C61 C66 C65 -2.7(10)
C1A C61 C66 C65 175.1(6)
C63 C64 O7 C67 51.7(9)
C65 C64 O7 C67 -133.2(7)
C64 O7 C67 O8 4.0(11)
C64 O7 C67 C68 -175.1(5)
O8 C67 C68 C69 -171.7(8)
O7 C67 C68 C69 7.4(10)
O8 C67 C68 C73 4.4(12)
O7 C67 C68 C73 -176.5(6)
C73 C68 C69 C70 -1.9(11)
C67 C68 C69 C70 174.1(7)
C68 C69 C70 C71 0.7(11)
C69 C70 C71 C72 0.6(11)
C69 C70 C71 I4 -176.4(5)
C70 C71 C72 C73 -0.8(12)
I4 C71 C72 C73 176.3(6)
C71 C72 C73 C68 -0.4(13)
C69 C68 C73 C72 1.7(12)
C67 C68 C73 C72 -174.5(7)
C86 N81 C82 C83 -4(3)
N81 C82 C83 C84 0(3)
C82 C83 C84 C85 1(3)
C83 C84 C85 C86 3(4)
C82 N81 C86 C85 7(3)
C84 C85 C86 N81 -8(4)
